data_7714962
loop_
_publ_author_name
'Villa-P&#xe9;rez, Cristian'
'Zabala-Lekuona, Andoni'
'Vitorica-Yrezabal, I&#xf1;igo J'
'Seco, Jos&#xe9; Manuel'
'Cepeda, Javier'
'Echeverr&#xed;a, Gustavo Alberto'
'Soria, Delia Beatriz'

_publ_section_title
;
 Spin canting and slow magnetic relaxation in mononuclear cobalt(II)
 sulfadiazine ternary complexes.
;
_journal_issue 7
_journal_name_full 'Dalton transactions (Cambridge, England : 2003)'
_journal_page_first 3254
_journal_page_last 3266
_journal_paper_doi 10.1039/d3dt02359a
_journal_volume 53
_journal_year 2024
_chemical_formula_moiety 'Co1, Cl1, (C18 H12 N2), (C10 H9 N4 O2 S1)'
_chemical_formula_sum 'C28 H21 Cl Co N6 O2 S'
_chemical_formula_weight 599.95
_space_group_IT_number 14
_space_group_name_Hall '-P 2yn'
_space_group_name_H-M_alt 'P 1 21/n 1'
_symmetry_cell_setting monoclinic
_symmetry_Int_Tables_number 14
_symmetry_space_group_name_Hall '-P 2yn'
_symmetry_space_group_name_H-M 'P 1 21/n 1'
_atom_sites_solution_hydrogens mixed
_audit_creation_date 2020-10-22T18:30:53-00:00
_audit_creation_method 'WinGX routine CIF_UPDATE'
_audit_update_record
;
2020-10-22 deposited with the CCDC.	2024-01-03 downloaded from the CCDC.
;
_cell_angle_alpha 90
_cell_angle_beta 99.487(7)
_cell_angle_gamma 90
_cell_formula_units_Z 4
_cell_length_a 9.2829(6)
_cell_length_b 28.894(2)
_cell_length_c 10.1698(9)
_cell_measurement_reflns_used 1405
_cell_measurement_temperature 298(2)
_cell_measurement_theta_max 21.399
_cell_measurement_theta_min 3.464
_cell_volume 2690.4(4)
_computing_cell_refinement
;
        CrysAlisPro, Agilent Technologies,
        Version 1.171.37.31 (release 14-01-2014 CrysAlis171 .NET)
        (compiled Jan 14 2014,18:38:05)
;
_computing_data_collection
;
        CrysAlisPro, Agilent Technologies,
        Version 1.171.37.31 (release 14-01-2014 CrysAlis171 .NET)
        (compiled Jan 14 2014,18:38:05)
;
_computing_data_reduction
;
        CrysAlisPro, Agilent Technologies,
        Version 1.171.37.31 (release 14-01-2014 CrysAlis171 .NET)
        (compiled Jan 14 2014,18:38:05)
;
_computing_structure_refinement 'SHELXL-2014/7 (Sheldrick, 2014)'
_diffrn_ambient_temperature 298(2)
_diffrn_detector 'CCD plate'
_diffrn_detector_area_resol_mean 16.0604
_diffrn_detector_type Eos
_diffrn_measured_fraction_theta_full 0.998
_diffrn_measured_fraction_theta_max 0.997
_diffrn_measurement_device 'four-circle diffractometer'
_diffrn_measurement_device_type 'Xcalibur, Eos, Gemini'
_diffrn_measurement_method '\w scans'
_diffrn_orient_matrix_UB_11 0.0223612
_diffrn_orient_matrix_UB_12 -0.0003419
_diffrn_orient_matrix_UB_13 -0.0633774
_diffrn_orient_matrix_UB_21 -0.033788
_diffrn_orient_matrix_UB_22 -0.0219083
_diffrn_orient_matrix_UB_23 -0.0133267
_diffrn_orient_matrix_UB_31 -0.0660119
_diffrn_orient_matrix_UB_32 0.0110952
_diffrn_orient_matrix_UB_33 -0.0283467
_diffrn_radiation_monochromator graphite
_diffrn_radiation_probe x-ray
_diffrn_radiation_type MoK\a
_diffrn_radiation_wavelength 0.71073
_diffrn_reflns_av_R_equivalents 0.0763
_diffrn_reflns_av_unetI/netI 0.1376
_diffrn_reflns_Laue_measured_fraction_full 0.998
_diffrn_reflns_Laue_measured_fraction_max 0.997
_diffrn_reflns_limit_h_max 11
_diffrn_reflns_limit_h_min -11
_diffrn_reflns_limit_k_max 35
_diffrn_reflns_limit_k_min -35
_diffrn_reflns_limit_l_max 12
_diffrn_reflns_limit_l_min -8
_diffrn_reflns_number 13041
_diffrn_reflns_point_group_measured_fraction_full 0.998
_diffrn_reflns_point_group_measured_fraction_max 0.997
_diffrn_reflns_theta_full 25.242
_diffrn_reflns_theta_max 25.998
_diffrn_reflns_theta_min 2.932
_diffrn_source 'Enhance (Mo) X-ray Source'
_exptl_absorpt_coefficient_mu 0.853
_exptl_absorpt_correction_T_max 1
_exptl_absorpt_correction_T_min 0.95693
_exptl_absorpt_correction_type multi-scan
_exptl_absorpt_process_details
;
        CrysAlisPro, Agilent Technologies,
        Version 1.171.37.31 (release 14-01-2014 CrysAlis171 .NET)
        (compiled Jan 14 2014,18:38:05)
        Empirical absorption correction using spherical harmonics,
 implemented in SCALE3 ABSPACK scaling algorithm.
;
_exptl_crystal_colour red
_exptl_crystal_density_diffrn 1.481
_exptl_crystal_description fragment
_exptl_crystal_F_000 1228
_exptl_crystal_size_max 0.266
_exptl_crystal_size_mid 0.26
_exptl_crystal_size_min 0.111
_refine_diff_density_max 0.793
_refine_diff_density_min -0.32
_refine_diff_density_rms 0.063
_refine_ls_extinction_method none
_refine_ls_goodness_of_fit_ref 1.024
_refine_ls_hydrogen_treatment mixed
_refine_ls_matrix_type full
_refine_ls_number_parameters 358
_refine_ls_number_reflns 5288
_refine_ls_number_restraints 3
_refine_ls_restrained_S_all 1.024
_refine_ls_R_factor_all 0.1606
_refine_ls_R_factor_gt 0.071
_refine_ls_shift/su_max 0
_refine_ls_shift/su_mean 0
_refine_ls_structure_factor_coef Fsqd
_refine_ls_weighting_details 'w=1/[\s^2^(Fo^2^)+(0.0436P)^2^+1.6256P] where P=(Fo^2^+2Fc^2^)/3'
_refine_ls_weighting_scheme calc
_refine_ls_wR_factor_gt 0.1236
_refine_ls_wR_factor_ref 0.1576
_reflns_Friedel_coverage 0
_reflns_number_gt 2640
_reflns_number_total 5288
_reflns_threshold_expression 'I > 2\s(I)'
_cod_data_source_file d3dt02359a2.cif
_cod_data_source_block sdzco3
_cod_depositor_comments 'Adding full bibliography for 7714962--7714964.cif.'
_cod_original_cell_volume 2690.5(4)
_cod_original_sg_symbol_H-M 'P 21/n'
_cod_database_code 7714962
_shelx_estimated_absorpt_t_min 0.805
_shelx_estimated_absorpt_t_max 0.911

loop_
_symmetry_equiv_pos_as_xyz
'x, y, z'
'-x+1/2, y+1/2, -z+1/2'
'-x, -y, -z'
'x-1/2, -y-1/2, z-1/2'

loop_
_atom_site_label
_atom_site_type_symbol
_atom_site_fract_x
_atom_site_fract_y
_atom_site_fract_z
_atom_site_U_iso_or_equiv
_atom_site_adp_type
_atom_site_occupancy
_atom_site_site_symmetry_order
_atom_site_calc_flag
_atom_site_refinement_flags_posn
_atom_site_refinement_flags_adp
_atom_site_refinement_flags_occupancy
_atom_site_disorder_assembly
_atom_site_disorder_group
Co1 Co 0.24352(7) 0.08946(3) 0.15211(8) 0.0553(3) Uani 1 1 d . . . . .
S18 S 0.05391(14) 0.13637(5) 0.40541(16) 0.0513(4) Uani 1 1 d . . . . .
Cl1 Cl 0.34434(14) 0.08185(6) -0.03597(16) 0.0689(5) Uani 1 1 d . . . . .
O19 O -0.0593(3) 0.10431(13) 0.3517(4) 0.0621(11) Uani 1 1 d . . . . .
N11 N 0.4018(4) 0.13299(15) 0.2639(4) 0.0534(12) Uani 1 1 d . . . . .
N21 N 0.0273(5) 0.07883(18) 0.0722(5) 0.0572(13) Uani 1 1 d . . . . .
N22 N 0.2140(5) 0.02438(17) 0.2205(5) 0.0605(13) Uani 1 1 d . . . . .
O110 O 0.1073(4) 0.13391(14) 0.5464(4) 0.0640(11) Uani 1 1 d . . . . .
N17 N 0.1817(4) 0.12787(15) 0.3180(4) 0.0494(12) Uani 1 1 d . . . . .
N13 N 0.3537(4) 0.18209(17) 0.4384(5) 0.0539(13) Uani 1 1 d . . . . .
C12 C 0.3142(5) 0.1500(2) 0.3467(6) 0.0474(14) Uani 1 1 d . . . . .
C111 C -0.0126(5) 0.1925(2) 0.3687(6) 0.0457(14) Uani 1 1 d . . . . .
C112 C -0.0821(5) 0.2024(2) 0.2404(6) 0.0526(15) Uani 1 1 d . . . . .
H112 H -0.0897 0.1796 0.1751 0.063 Uiso 1 1 calc R U . . .
C118 C -0.0305(6) 0.0419(2) 0.1232(7) 0.0637(19) Uani 1 1 d . . . . .
C114 C -0.1313(6) 0.2800(2) 0.3026(7) 0.0564(16) Uani 1 1 d . . . . .
C113 C -0.1398(5) 0.2455(2) 0.2088(6) 0.0556(16) Uani 1 1 d . . . . .
H113 H -0.1856 0.2514 0.122 0.067 Uiso 1 1 calc R U . . .
C218 C -0.0596(6) 0.1088(3) -0.0033(7) 0.0619(17) Uani 1 1 d . . . . .
C115 C -0.0630(6) 0.2694(2) 0.4316(6) 0.0673(18) Uani 1 1 d . . . . .
H115 H -0.0563 0.292 0.4974 0.081 Uiso 1 1 calc R U . . .
C116 C -0.0053(5) 0.2264(2) 0.4635(6) 0.0587(17) Uani 1 1 d . . . . .
H116 H 0.0391 0.2202 0.5505 0.07 Uiso 1 1 calc R U . . .
C217 C 0.0015(7) 0.1472(3) -0.0608(6) 0.073(2) Uani 1 1 d . . . . .
H217 H 0.1024 0.1511 -0.0451 0.088 Uiso 1 1 calc R U . . .
C119 C 0.0756(7) 0.0116(2) 0.2043(7) 0.0670(19) Uani 1 1 d . . . . .
C14 C 0.4898(6) 0.1974(2) 0.4486(6) 0.0643(17) Uani 1 1 d . . . . .
H14 H 0.5218 0.2194 0.5134 0.077 Uiso 1 1 calc R U . . .
C211 C -0.1808(8) 0.0323(3) 0.0950(8) 0.092(3) Uani 1 1 d . . . . .
H211 H -0.2176 0.0056 0.1278 0.11 Uiso 1 1 calc R U . . .
N117 N -0.1870(7) 0.3230(2) 0.2688(6) 0.0887(18) Uani 1 1 d D . . . .
H11N H -0.218(8) 0.328(3) 0.186(2) 0.133 Uiso 1 1 d D U . . .
H12N H -0.179(8) 0.3444(19) 0.329(5) 0.133 Uiso 1 1 d D U . . .
C23 C 0.3225(8) -0.0035(2) 0.2860(6) 0.0644(17) Uani 1 1 d . . . . .
C15 C 0.5857(6) 0.1824(2) 0.3688(7) 0.074(2) Uani 1 1 d . . . . .
H15 H 0.6802 0.1942 0.378 0.088 Uiso 1 1 calc R U . . .
C212 C -0.2712(8) 0.0621(4) 0.0202(9) 0.096(3) Uani 1 1 d . . . . .
H212 H -0.371 0.0563 0.0025 0.115 Uiso 1 1 calc R U . . .
C16 C 0.5374(6) 0.1496(2) 0.2750(7) 0.0713(19) Uani 1 1 d . . . . .
H16 H 0.5993 0.1387 0.2187 0.086 Uiso 1 1 calc R U . . .
C215 C -0.2383(9) 0.1717(4) -0.1612(9) 0.111(3) Uani 1 1 d . . . . .
H215 H -0.299 0.1924 -0.2141 0.134 Uiso 1 1 calc R U . . .
C213 C -0.2137(7) 0.1023(3) -0.0311(7) 0.076(2) Uani 1 1 d . . . . .
C24 C 0.4685(8) 0.0075(3) 0.2941(7) 0.079(2) Uani 1 1 d . . . . .
H24 H 0.493 0.0353 0.2577 0.095 Uiso 1 1 calc R U . . .
C25 C 0.5772(10) -0.0204(4) 0.3524(8) 0.111(3) Uani 1 1 d . . . . .
H25 H 0.6746 -0.012 0.3566 0.134 Uiso 1 1 calc R U . . .
C216 C -0.0838(9) 0.1793(3) -0.1397(8) 0.102(3) Uani 1 1 d . . . . .
H216 H -0.0428 0.2045 -0.1768 0.123 Uiso 1 1 calc R U . . .
C214 C -0.2987(9) 0.1353(4) -0.1070(10) 0.123(4) Uani 1 1 d . . . . .
H214 H -0.3999 0.1323 -0.121 0.148 Uiso 1 1 calc R U . . .
C28 C 0.2860(12) -0.0465(3) 0.3422(8) 0.096(2) Uani 1 1 d . . . . .
C29 C 0.1399(14) -0.0576(3) 0.3308(9) 0.117(3) Uani 1 1 d . . . . .
H29 H 0.1141 -0.0846 0.3708 0.141 Uiso 1 1 calc R U . . .
C26 C 0.5392(15) -0.0618(4) 0.4057(10) 0.128(4) Uani 1 1 d . . . . .
H26 H 0.6143 -0.081 0.4451 0.153 Uiso 1 1 calc R U . . .
C210 C 0.0306(10) -0.0304(3) 0.2624(9) 0.095(3) Uani 1 1 d . . . . .
H210 H -0.0672 -0.0387 0.2542 0.114 Uiso 1 1 calc R U . . .
C27 C 0.4011(14) -0.0761(3) 0.4047(9) 0.116(3) Uani 1 1 d . . . . .
H27 H 0.3812 -0.1041 0.443 0.139 Uiso 1 1 calc R U . . .

loop_
_atom_site_aniso_label
_atom_site_aniso_U_11
_atom_site_aniso_U_22
_atom_site_aniso_U_33
_atom_site_aniso_U_23
_atom_site_aniso_U_13
_atom_site_aniso_U_12
Co1 0.0417(4) 0.0519(5) 0.0743(6) -0.0019(5) 0.0154(4) -0.0038(4)
S18 0.0431(7) 0.0559(10) 0.0573(10) -0.0006(8) 0.0157(7) -0.0024(7)
Cl1 0.0596(8) 0.0783(12) 0.0724(11) -0.0004(10) 0.0213(7) -0.0019(8)
O19 0.051(2) 0.061(3) 0.077(3) -0.008(2) 0.0203(19) -0.0167(19)
N11 0.053(3) 0.049(3) 0.064(3) -0.005(3) 0.026(2) -0.005(2)
N21 0.049(3) 0.065(4) 0.059(3) -0.011(3) 0.014(2) -0.003(3)
N22 0.066(3) 0.057(3) 0.063(3) -0.010(3) 0.025(3) -0.001(3)
O110 0.062(2) 0.071(3) 0.059(3) 0.010(2) 0.012(2) -0.003(2)
N17 0.034(2) 0.056(3) 0.060(3) -0.006(3) 0.013(2) 0.000(2)
N13 0.042(3) 0.056(3) 0.064(3) -0.009(3) 0.007(2) -0.008(2)
C12 0.049(3) 0.045(4) 0.051(4) 0.008(3) 0.016(3) 0.008(3)
C111 0.031(3) 0.059(4) 0.048(4) -0.006(3) 0.010(2) -0.005(2)
C112 0.049(3) 0.059(4) 0.052(4) -0.016(3) 0.013(3) -0.002(3)
C118 0.053(4) 0.068(5) 0.078(5) -0.035(4) 0.036(3) -0.029(4)
C114 0.048(3) 0.058(4) 0.062(4) -0.006(4) 0.007(3) 0.006(3)
C113 0.053(3) 0.068(5) 0.045(4) 0.004(4) 0.007(3) -0.001(3)
C218 0.053(4) 0.073(5) 0.061(5) -0.027(4) 0.014(3) 0.000(4)
C115 0.067(4) 0.071(5) 0.059(5) -0.021(4) -0.002(3) 0.013(3)
C116 0.048(3) 0.076(5) 0.049(4) -0.005(4) 0.000(3) 0.011(3)
C217 0.066(4) 0.092(6) 0.058(4) -0.009(4) 0.002(3) 0.030(4)
C119 0.070(4) 0.074(5) 0.065(5) -0.024(4) 0.034(4) -0.011(4)
C14 0.055(4) 0.060(4) 0.079(5) -0.009(4) 0.012(3) -0.014(3)
C211 0.072(5) 0.103(7) 0.110(7) -0.048(6) 0.043(4) -0.031(5)
N117 0.104(4) 0.069(5) 0.086(5) -0.007(4) -0.006(4) 0.027(4)
C23 0.105(5) 0.048(4) 0.044(4) 0.006(3) 0.022(4) 0.015(4)
C15 0.044(3) 0.082(5) 0.100(6) -0.013(5) 0.027(3) -0.019(3)
C212 0.050(4) 0.120(8) 0.119(7) -0.060(6) 0.017(4) -0.016(5)
C16 0.051(4) 0.074(5) 0.097(6) -0.006(4) 0.038(3) -0.007(3)
C215 0.076(6) 0.148(10) 0.100(7) -0.010(7) -0.014(5) 0.043(6)
C213 0.048(4) 0.097(6) 0.079(5) -0.033(5) -0.003(4) 0.019(4)
C24 0.093(5) 0.072(5) 0.078(5) -0.004(4) 0.026(4) 0.032(4)
C25 0.129(7) 0.119(8) 0.080(6) -0.003(6) -0.003(5) 0.058(6)
C216 0.105(6) 0.104(7) 0.092(6) -0.018(5) -0.002(5) 0.034(5)
C214 0.061(5) 0.187(12) 0.115(8) -0.053(8) -0.003(5) 0.015(7)
C28 0.155(8) 0.064(6) 0.069(6) 0.001(5) 0.019(6) -0.002(6)
C29 0.204(11) 0.063(6) 0.098(8) -0.004(5) 0.064(7) -0.025(7)
C26 0.223(13) 0.074(8) 0.080(7) 0.000(6) 0.007(8) 0.031(8)
C210 0.130(7) 0.062(6) 0.106(7) -0.015(5) 0.057(6) -0.032(5)
C27 0.210(10) 0.051(6) 0.080(6) 0.024(5) 0.001(7) 0.014(7)

loop_
_atom_type_symbol
_atom_type_description
_atom_type_scat_dispersion_real
_atom_type_scat_dispersion_imag
_atom_type_scat_source
C C 0.0033 0.0016 'International Tables Vol C Tables 4.2.6.8 and 6.1.1.4'
H H 0 0 'International Tables Vol C Tables 4.2.6.8 and 6.1.1.4'
N N 0.0061 0.0033 'International Tables Vol C Tables 4.2.6.8 and 6.1.1.4'
O O 0.0106 0.006 'International Tables Vol C Tables 4.2.6.8 and 6.1.1.4'
S S 0.1246 0.1234 'International Tables Vol C Tables 4.2.6.8 and 6.1.1.4'
Co Co 0.3494 0.9721 'International Tables Vol C Tables 4.2.6.8 and 6.1.1.4'
Cl Cl 0.1484 0.1585 'International Tables Vol C Tables 4.2.6.8 and 6.1.1.4'

loop_
_geom_angle_atom_site_label_1
_geom_angle_atom_site_label_2
_geom_angle_atom_site_label_3
_geom_angle
_geom_angle_site_symmetry_1
_geom_angle_site_symmetry_3
_geom_angle_publ_flag
N22 Co1 N21 79.6(2) . . ?
N22 Co1 N11 119.02(19) . . ?
N21 Co1 N11 147.67(18) . . ?
N22 Co1 N17 97.96(18) . . ?
N21 Co1 N17 91.00(16) . . ?
N11 Co1 N17 61.88(15) . . ?
N22 Co1 Cl1 107.15(14) . . ?
N21 Co1 Cl1 99.38(14) . . ?
N11 Co1 Cl1 99.43(12) . . ?
N17 Co1 Cl1 154.13(13) . . ?
O19 S18 O110 117.2(2) . . ?
O19 S18 N17 104.5(2) . . ?
O110 S18 N17 112.2(2) . . ?
O19 S18 C111 107.8(2) . . ?
O110 S18 C111 108.0(3) . . ?
N17 S18 C111 106.7(2) . . ?
C16 N11 C12 118.1(5) . . ?
C16 N11 Co1 145.1(4) . . ?
C12 N11 Co1 96.6(3) . . ?
C218 N21 C118 119.8(5) . . ?
C218 N21 Co1 125.9(4) . . ?
C118 N21 Co1 113.2(4) . . ?
C119 N22 C23 121.2(6) . . ?
C119 N22 Co1 113.4(5) . . ?
C23 N22 Co1 125.2(4) . . ?
C12 N17 S18 121.7(4) . . ?
C12 N17 Co1 93.5(3) . . ?
S18 N17 Co1 144.8(2) . . ?
C12 N13 C14 116.0(5) . . ?
N13 C12 N11 124.6(5) . . ?
N13 C12 N17 127.6(5) . . ?
N11 C12 N17 107.8(5) . . ?
C116 C111 C112 118.4(5) . . ?
C116 C111 S18 122.5(5) . . ?
C112 C111 S18 119.0(5) . . ?
C113 C112 C111 120.8(6) . . ?
C113 C112 H112 119.6 . . ?
C111 C112 H112 119.6 . . ?
N21 C118 C211 121.8(7) . . ?
N21 C118 C119 114.7(5) . . ?
C211 C118 C119 123.4(7) . . ?
N117 C114 C113 120.7(6) . . ?
N117 C114 C115 122.0(6) . . ?
C113 C114 C115 117.3(6) . . ?
C114 C113 C112 121.4(6) . . ?
C114 C113 H113 119.3 . . ?
C112 C113 H113 119.3 . . ?
N21 C218 C217 120.0(5) . . ?
N21 C218 C213 121.2(7) . . ?
C217 C218 C213 118.7(7) . . ?
C116 C115 C114 121.4(6) . . ?
C116 C115 H115 119.3 . . ?
C114 C115 H115 119.3 . . ?
C111 C116 C115 120.7(6) . . ?
C111 C116 H116 119.7 . . ?
C115 C116 H116 119.7 . . ?
C216 C217 C218 122.3(7) . . ?
C216 C217 H217 118.9 . . ?
C218 C217 H217 118.9 . . ?
N22 C119 C210 121.7(7) . . ?
N22 C119 C118 117.0(6) . . ?
C210 C119 C118 121.3(7) . . ?
N13 C14 C15 123.6(6) . . ?
N13 C14 H14 118.2 . . ?
C15 C14 H14 118.2 . . ?
C212 C211 C118 119.7(8) . . ?
C212 C211 H211 120.1 . . ?
C118 C211 H211 120.1 . . ?
C114 N117 H11N 118(5) . . ?
C114 N117 H12N 119(5) . . ?
H11N N117 H12N 122(5) . . ?
N22 C23 C24 121.9(6) . . ?
N22 C23 C28 120.0(7) . . ?
C24 C23 C28 118.0(7) . . ?
C14 C15 C16 117.5(5) . . ?
C14 C15 H15 121.3 . . ?
C16 C15 H15 121.3 . . ?
C211 C212 C213 119.7(7) . . ?
C211 C212 H212 120.2 . . ?
C213 C212 H212 120.2 . . ?
N11 C16 C15 120.3(5) . . ?
N11 C16 H16 119.9 . . ?
C15 C16 H16 119.9 . . ?
C214 C215 C216 122.1(9) . . ?
C214 C215 H215 119 . . ?
C216 C215 H215 119 . . ?
C214 C213 C212 123.7(8) . . ?
C214 C213 C218 118.6(8) . . ?
C212 C213 C218 117.6(7) . . ?
C25 C24 C23 123.1(8) . . ?
C25 C24 H24 118.5 . . ?
C23 C24 H24 118.5 . . ?
C24 C25 C26 117.8(10) . . ?
C24 C25 H25 121.1 . . ?
C26 C25 H25 121.1 . . ?
C217 C216 C215 116.6(8) . . ?
C217 C216 H216 121.7 . . ?
C215 C216 H216 121.7 . . ?
C215 C214 C213 121.7(8) . . ?
C215 C214 H214 119.2 . . ?
C213 C214 H214 119.2 . . ?
C29 C28 C23 117.5(8) . . ?
C29 C28 C27 123.3(10) . . ?
C23 C28 C27 119.1(9) . . ?
C210 C29 C28 122.8(9) . . ?
C210 C29 H29 118.6 . . ?
C28 C29 H29 118.6 . . ?
C27 C26 C25 124.6(11) . . ?
C27 C26 H26 117.7 . . ?
C25 C26 H26 117.7 . . ?
C29 C210 C119 116.7(8) . . ?
C29 C210 H210 121.7 . . ?
C119 C210 H210 121.7 . . ?
C26 C27 C28 117.4(9) . . ?
C26 C27 H27 121.3 . . ?
C28 C27 H27 121.3 . . ?

loop_
_geom_bond_atom_site_label_1
_geom_bond_atom_site_label_2
_geom_bond_distance
_geom_bond_site_symmetry_2
_geom_bond_publ_flag
Co1 N22 2.039(5) . ?
Co1 N21 2.061(4) . ?
Co1 N11 2.117(4) . ?
Co1 N17 2.174(4) . ?
Co1 Cl1 2.2744(17) . ?
S18 O19 1.439(4) . ?
S18 O110 1.440(4) . ?
S18 N17 1.614(4) . ?
S18 C111 1.754(6) . ?
N11 C16 1.334(6) . ?
N11 C12 1.355(6) . ?
N21 C218 1.337(7) . ?
N21 C118 1.337(7) . ?
N22 C119 1.320(7) . ?
N22 C23 1.373(7) . ?
N17 C12 1.375(6) . ?
N13 C12 1.323(6) . ?
N13 C14 1.325(6) . ?
C111 C116 1.369(7) . ?
C111 C112 1.386(7) . ?
C112 C113 1.372(7) . ?
C112 H112 0.93 . ?
C118 C211 1.404(8) . ?
C118 C119 1.466(9) . ?
C114 N117 1.368(8) . ?
C114 C113 1.374(8) . ?
C114 C115 1.394(8) . ?
C113 H113 0.93 . ?
C218 C217 1.416(9) . ?
C218 C213 1.425(8) . ?
C115 C116 1.371(8) . ?
C115 H115 0.93 . ?
C116 H116 0.93 . ?
C217 C216 1.386(9) . ?
C217 H217 0.93 . ?
C119 C210 1.442(9) . ?
C14 C15 1.370(8) . ?
C14 H14 0.93 . ?
C211 C212 1.346(10) . ?
C211 H211 0.93 . ?
N117 H11N 0.85(2) . ?
N117 H12N 0.86(2) . ?
C23 C24 1.381(8) . ?
C23 C28 1.432(9) . ?
C15 C16 1.368(8) . ?
C15 H15 0.93 . ?
C212 C213 1.412(11) . ?
C212 H212 0.93 . ?
C16 H16 0.93 . ?
C215 C214 1.351(12) . ?
C215 C216 1.432(10) . ?
C215 H215 0.93 . ?
C213 C214 1.389(11) . ?
C24 C25 1.350(9) . ?
C24 H24 0.93 . ?
C25 C26 1.382(12) . ?
C25 H25 0.93 . ?
C216 H216 0.93 . ?
C214 H214 0.93 . ?
C28 C29 1.380(11) . ?
C28 C27 1.432(11) . ?
C29 C210 1.378(11) . ?
C29 H29 0.93 . ?
C26 C27 1.345(12) . ?
C26 H26 0.93 . ?
C210 H210 0.93 . ?
C27 H27 0.93 . ?

loop_
_geom_hbond_atom_site_label_D
_geom_hbond_atom_site_label_H
_geom_hbond_atom_site_label_A
_geom_hbond_distance_DH
_geom_hbond_distance_HA
_geom_hbond_distance_DA
_geom_hbond_angle_DHA
_geom_hbond_site_symmetry_A
N117 H11N O110 0.85(2) 2.25(5) 2.981(7) 143(7) 4_565
N117 H11N N13 0.85(2) 2.73(5) 3.446(8) 142(7) 4_565
N117 H12N Cl1 0.86(2) 2.53(3) 3.375(6) 168(7) 4_566

loop_
_geom_torsion_atom_site_label_1
_geom_torsion_atom_site_label_2
_geom_torsion_atom_site_label_3
_geom_torsion_atom_site_label_4
_geom_torsion
_geom_torsion_site_symmetry_1
_geom_torsion_site_symmetry_2
_geom_torsion_site_symmetry_3
_geom_torsion_site_symmetry_4
_geom_torsion_publ_flag
O19 S18 N17 C12 -175.0(4) . . . . ?
O110 S18 N17 C12 -47.2(5) . . . . ?
C111 S18 N17 C12 71.0(5) . . . . ?
O19 S18 N17 Co1 2.7(5) . . . . ?
O110 S18 N17 Co1 130.6(4) . . . . ?
C111 S18 N17 Co1 -111.2(5) . . . . ?
C14 N13 C12 N11 -1.0(8) . . . . ?
C14 N13 C12 N17 178.4(5) . . . . ?
C16 N11 C12 N13 -0.1(8) . . . . ?
Co1 N11 C12 N13 -176.5(5) . . . . ?
C16 N11 C12 N17 -179.6(5) . . . . ?
Co1 N11 C12 N17 4.0(4) . . . . ?
S18 N17 C12 N13 -4.6(8) . . . . ?
Co1 N17 C12 N13 176.7(5) . . . . ?
S18 N17 C12 N11 174.9(4) . . . . ?
Co1 N17 C12 N11 -3.8(4) . . . . ?
O19 S18 C111 C116 129.6(4) . . . . ?
O110 S18 C111 C116 2.2(5) . . . . ?
N17 S18 C111 C116 -118.6(4) . . . . ?
O19 S18 C111 C112 -46.9(4) . . . . ?
O110 S18 C111 C112 -174.3(4) . . . . ?
N17 S18 C111 C112 64.8(4) . . . . ?
C116 C111 C112 C113 1.2(8) . . . . ?
S18 C111 C112 C113 177.9(4) . . . . ?
C218 N21 C118 C211 2.8(9) . . . . ?
Co1 N21 C118 C211 171.4(5) . . . . ?
C218 N21 C118 C119 -179.9(5) . . . . ?
Co1 N21 C118 C119 -11.3(6) . . . . ?
N117 C114 C113 C112 178.8(6) . . . . ?
C115 C114 C113 C112 -0.6(8) . . . . ?
C111 C112 C113 C114 -0.3(8) . . . . ?
C118 N21 C218 C217 -178.1(6) . . . . ?
Co1 N21 C218 C217 14.9(8) . . . . ?
C118 N21 C218 C213 -0.1(8) . . . . ?
Co1 N21 C218 C213 -167.1(4) . . . . ?
N117 C114 C115 C116 -178.8(6) . . . . ?
C113 C114 C115 C116 0.5(9) . . . . ?
C112 C111 C116 C115 -1.3(8) . . . . ?
S18 C111 C116 C115 -177.8(4) . . . . ?
C114 C115 C116 C111 0.4(9) . . . . ?
N21 C218 C217 C216 -179.9(5) . . . . ?
C213 C218 C217 C216 2.0(9) . . . . ?
C23 N22 C119 C210 4.5(9) . . . . ?
Co1 N22 C119 C210 -171.3(5) . . . . ?
C23 N22 C119 C118 -174.8(5) . . . . ?
Co1 N22 C119 C118 9.3(6) . . . . ?
N21 C118 C119 N22 1.4(8) . . . . ?
C211 C118 C119 N22 178.6(5) . . . . ?
N21 C118 C119 C210 -177.9(6) . . . . ?
C211 C118 C119 C210 -0.8(9) . . . . ?
C12 N13 C14 C15 1.4(9) . . . . ?
N21 C118 C211 C212 -3.4(10) . . . . ?
C119 C118 C211 C212 179.6(6) . . . . ?
C119 N22 C23 C24 174.5(6) . . . . ?
Co1 N22 C23 C24 -10.2(8) . . . . ?
C119 N22 C23 C28 -2.2(9) . . . . ?
Co1 N22 C23 C28 173.1(5) . . . . ?
N13 C14 C15 C16 -0.7(10) . . . . ?
C118 C211 C212 C213 1.1(11) . . . . ?
C12 N11 C16 C15 0.8(9) . . . . ?
Co1 N11 C16 C15 174.6(5) . . . . ?
C14 C15 C16 N11 -0.4(10) . . . . ?
C211 C212 C213 C214 -178.8(7) . . . . ?
C211 C212 C213 C218 1.5(10) . . . . ?
N21 C218 C213 C214 178.2(6) . . . . ?
C217 C218 C213 C214 -3.8(9) . . . . ?
N21 C218 C213 C212 -2.1(9) . . . . ?
C217 C218 C213 C212 176.0(6) . . . . ?
N22 C23 C24 C25 -176.8(6) . . . . ?
C28 C23 C24 C25 -0.1(10) . . . . ?
C23 C24 C25 C26 0.2(12) . . . . ?
C218 C217 C216 C215 -0.3(10) . . . . ?
C214 C215 C216 C217 0.4(13) . . . . ?
C216 C215 C214 C213 -2.3(16) . . . . ?
C212 C213 C214 C215 -175.7(9) . . . . ?
C218 C213 C214 C215 4.0(13) . . . . ?
N22 C23 C28 C29 -1.7(11) . . . . ?
C24 C23 C28 C29 -178.5(7) . . . . ?
N22 C23 C28 C27 177.1(6) . . . . ?
C24 C23 C28 C27 0.3(10) . . . . ?
C23 C28 C29 C210 3.4(13) . . . . ?
C27 C28 C29 C210 -175.4(8) . . . . ?
C24 C25 C26 C27 -0.6(15) . . . . ?
C28 C29 C210 C119 -1.2(12) . . . . ?
N22 C119 C210 C29 -2.8(10) . . . . ?
C118 C119 C210 C29 176.5(6) . . . . ?
C25 C26 C27 C28 0.8(16) . . . . ?
C29 C28 C27 C26 178.1(9) . . . . ?
C23 C28 C27 C26 -0.7(13) . . . . ?
